data_7203412
loop_
_publ_author_name
'Catala, Laure'
'Wurst, Klaus'
'Amabilino, David B.'
'Veciana, Jaume'

_publ_section_title
;
 Polymorphs of a pyrazole nitronyl nitroxide and its complexes with
 metal(ii) hexafluoroacetylacetonates
;
_journal_issue 26
_journal_name_full 'Journal of Materials Chemistry'
_journal_page_first 2736
_journal_paper_doi 10.1039/b604598g
_journal_volume 16
_journal_year 2006
_chemical_formula_sum 'C10 H15 N4 O2'
_chemical_formula_weight 223.26
_chemical_name_systematic
;
?
;
_space_group_IT_number 14
_symmetry_cell_setting monoclinic
_symmetry_space_group_name_Hall '-P 2ybc'
_symmetry_space_group_name_H-M 'P 1 21/c 1'
_atom_sites_solution_hydrogens geom
_atom_sites_solution_primary direct
_atom_sites_solution_secondary difmap
_audit_creation_method SHELXL-97
_cell_angle_alpha 90.00
_cell_angle_beta 105.917(1)
_cell_angle_gamma 90.00
_cell_formula_units_Z 8
_cell_length_a 13.8867(4)
_cell_length_b 13.1057(3)
_cell_length_c 13.4309(4)
_cell_measurement_reflns_used 12832
_cell_measurement_temperature 223(2)
_cell_measurement_theta_max 24.0
_cell_measurement_theta_min 1.0
_cell_volume 2350.64(11)
_computing_data_collection COLLECT
_computing_data_reduction 'DENZO and SCALEPACK'
_computing_structure_refinement 'SHELXL-97 (Sheldrick, 1997)'
_computing_structure_solution 'SHELXS-97 (Sheldrick, 1990)'
_diffrn_ambient_temperature 223(2)
_diffrn_measured_fraction_theta_full 0.999
_diffrn_measured_fraction_theta_max 0.999
_diffrn_measurement_device_type 'Nonius KappaCCD'
_diffrn_measurement_method 'phi- and omega-scans'
_diffrn_radiation_monochromator graphite
_diffrn_radiation_source 'fine-focus sealed tube'
_diffrn_radiation_type MoK\a
_diffrn_radiation_wavelength 0.71073
_diffrn_reflns_av_R_equivalents 0.0279
_diffrn_reflns_av_sigmaI/netI 0.0250
_diffrn_reflns_limit_h_max 0
_diffrn_reflns_limit_h_min -15
_diffrn_reflns_limit_k_max 14
_diffrn_reflns_limit_k_min -14
_diffrn_reflns_limit_l_max 14
_diffrn_reflns_limit_l_min -14
_diffrn_reflns_number 11308
_diffrn_reflns_theta_full 23.00
_diffrn_reflns_theta_max 23.00
_diffrn_reflns_theta_min 1.52
_diffrn_standards_number 0
_exptl_absorpt_coefficient_mu 0.091
_exptl_absorpt_correction_type none
_exptl_crystal_colour 'dark blue'
_exptl_crystal_density_diffrn 1.262
_exptl_crystal_density_method 'not measured'
_exptl_crystal_description block
_exptl_crystal_F_000 952
_exptl_crystal_size_max 0.6
_exptl_crystal_size_mid 0.35
_exptl_crystal_size_min 0.2
_refine_diff_density_max 0.150
_refine_diff_density_min -0.165
_refine_diff_density_rms 0.030
_refine_ls_extinction_coef 0.0162(15)
_refine_ls_extinction_expression Fc^*^=kFc[1+0.001xFc^2^\l^3^/sin(2\q)]^-1/4^
_refine_ls_extinction_method SHELXL
_refine_ls_goodness_of_fit_ref 1.035
_refine_ls_hydrogen_treatment 'constr, refined at N4 and N8'
_refine_ls_matrix_type full
_refine_ls_number_parameters 306
_refine_ls_number_reflns 3267
_refine_ls_number_restraints 0
_refine_ls_restrained_S_all 1.035
_refine_ls_R_factor_all 0.0425
_refine_ls_R_factor_gt 0.0343
_refine_ls_shift/su_max 0.001
_refine_ls_shift/su_mean 0.000
_refine_ls_structure_factor_coef Fsqd
_refine_ls_weighting_details 'calc w=1/[\s^2^(Fo^2^)+(0.0482P)^2^+0.5204P] where P=(Fo^2^+2Fc^2^)/3'
_refine_ls_weighting_scheme calc
_refine_ls_wR_factor_gt 0.0866
_refine_ls_wR_factor_ref 0.0908
_reflns_number_gt 2775
_reflns_number_total 3267
_reflns_threshold_expression >2sigma(I)
_cod_data_source_file b604598g.txt
_cod_data_source_block 4pznn
_cod_original_sg_symbol_H-M P2(1)/c
_cod_database_code 7203412

loop_
_symmetry_equiv_pos_as_xyz
'x, y, z'
'-x, y+1/2, -z+1/2'
'-x, -y, -z'
'x, -y-1/2, z-1/2'

loop_
_atom_site_label
_atom_site_type_symbol
_atom_site_fract_x
_atom_site_fract_y
_atom_site_fract_z
_atom_site_U_iso_or_equiv
_atom_site_adp_type
_atom_site_occupancy
_atom_site_symmetry_multiplicity
_atom_site_calc_flag
_atom_site_refinement_flags
_atom_site_disorder_assembly
_atom_site_disorder_group
O1 O 0.45939(8) -0.07247(9) 0.86979(11) 0.0552(4) Uani 1 1 d . . .
O2 O 0.26406(8) 0.21699(8) 0.81613(9) 0.0456(3) Uani 1 1 d . . .
N1 N 0.38547(9) -0.01118(10) 0.86681(10) 0.0367(3) Uani 1 1 d . . .
N2 N 0.29443(9) 0.12602(9) 0.84307(9) 0.0336(3) Uani 1 1 d . . .
N3 N 0.56792(11) 0.14956(12) 0.69818(12) 0.0561(4) Uani 1 1 d . . .
N4 N 0.51903(12) 0.23788(13) 0.70047(14) 0.0587(5) Uani 1 1 d . . .
H4 H 0.5348(15) 0.2955(17) 0.6729(16) 0.073(7) Uiso 1 1 d . . .
C1 C 0.37722(11) 0.08275(11) 0.82742(11) 0.0323(4) Uani 1 1 d . . .
C2 C 0.29453(11) -0.04444(12) 0.89752(13) 0.0384(4) Uani 1 1 d . . .
C3 C 0.24820(11) 0.06166(12) 0.90948(12) 0.0378(4) Uani 1 1 d . . .
C4 C 0.44455(11) 0.12913(12) 0.77687(12) 0.0362(4) Uani 1 1 d . . .
C5 C 0.52261(13) 0.08392(13) 0.74443(14) 0.0467(4) Uani 1 1 d . . .
H5 H 0.5405 0.0147 0.7546 0.056 Uiso 1 1 calc . . .
C6 C 0.44531(13) 0.22900(13) 0.74616(15) 0.0515(5) Uani 1 1 d . . .
H6 H 0.4022 0.2812 0.7555 0.062 Uiso 1 1 calc . . .
C21 C 0.32480(15) -0.10778(15) 0.99552(16) 0.0611(5) Uani 1 1 d . . .
H21A H 0.2659 -0.1238 1.0181 0.092 Uiso 1 1 calc R . .
H21B H 0.3719 -0.0695 1.0493 0.092 Uiso 1 1 calc R . .
H21C H 0.3560 -0.1705 0.9820 0.092 Uiso 1 1 calc R . .
C22 C 0.23215(13) -0.10769(14) 0.80752(15) 0.0522(5) Uani 1 1 d . . .
H22A H 0.1722 -0.1318 0.8239 0.078 Uiso 1 1 calc R . .
H22B H 0.2711 -0.1657 0.7958 0.078 Uiso 1 1 calc R . .
H22C H 0.2134 -0.0659 0.7456 0.078 Uiso 1 1 calc R . .
C31 C 0.28461(14) 0.10689(15) 1.01814(13) 0.0557(5) Uani 1 1 d . . .
H31A H 0.2553 0.0694 1.0648 0.084 Uiso 1 1 calc R . .
H31B H 0.2647 0.1779 1.0165 0.084 Uiso 1 1 calc R . .
H31C H 0.3570 0.1021 1.0421 0.084 Uiso 1 1 calc R . .
C32 C 0.13502(12) 0.06684(15) 0.87036(17) 0.0588(5) Uani 1 1 d . . .
H32A H 0.1056 0.0229 0.9122 0.088 Uiso 1 1 calc R . .
H32B H 0.1139 0.0444 0.7988 0.088 Uiso 1 1 calc R . .
H32C H 0.1131 0.1365 0.8750 0.088 Uiso 1 1 calc R . .
O3 O 0.03126(8) 0.10746(9) 0.28659(8) 0.0438(3) Uani 1 1 d . . .
O4 O 0.23644(10) 0.06944(11) 0.61762(9) 0.0622(4) Uani 1 1 d . . .
N5 N 0.10559(9) 0.07875(9) 0.36242(9) 0.0328(3) Uani 1 1 d . . .
N6 N 0.20217(10) 0.05987(10) 0.51933(10) 0.0398(3) Uani 1 1 d . . .
N7 N -0.05184(10) 0.30384(11) 0.50498(11) 0.0478(4) Uani 1 1 d . . .
N8 N 0.02086(10) 0.29815(11) 0.59592(12) 0.0434(4) Uani 1 1 d . . .
H8 H 0.0185(14) 0.3393(14) 0.6501(16) 0.060(6) Uiso 1 1 d . . .
C7 C 0.12104(11) 0.10963(11) 0.46056(11) 0.0332(4) Uani 1 1 d . . .
C8 C 0.17600(11) -0.00458(11) 0.35086(12) 0.0358(4) Uani 1 1 d . . .
C9 C 0.25810(11) 0.00292(12) 0.45644(12) 0.0387(4) Uani 1 1 d . . .
C10 C 0.06414(11) 0.18439(11) 0.49803(11) 0.0339(4) Uani 1 1 d . . .
C11 C -0.02499(12) 0.23471(13) 0.44578(13) 0.0411(4) Uani 1 1 d . . .
H11 H -0.0612 0.2209 0.3770 0.049 Uiso 1 1 calc . . .
C12 C 0.09035(12) 0.22864(12) 0.59521(12) 0.0396(4) Uani 1 1 d . . .
H12 H 0.1466 0.2126 0.6503 0.047 Uiso 1 1 calc . . .
C81 C 0.21214(13) 0.01690(15) 0.25573(13) 0.0501(5) Uani 1 1 d . . .
H81A H 0.1565 0.0103 0.1939 0.075 Uiso 1 1 calc R . .
H81B H 0.2641 -0.0315 0.2528 0.075 Uiso 1 1 calc R . .
H81C H 0.2388 0.0857 0.2598 0.075 Uiso 1 1 calc R . .
C82 C 0.11617(14) -0.10338(13) 0.33669(15) 0.0542(5) Uani 1 1 d . . .
H82A H 0.0900 -0.1140 0.3959 0.081 Uiso 1 1 calc R . .
H82B H 0.1593 -0.1600 0.3310 0.081 Uiso 1 1 calc R . .
H82C H 0.0610 -0.0991 0.2742 0.081 Uiso 1 1 calc R . .
C91 C 0.34775(13) 0.06925(15) 0.45403(15) 0.0539(5) Uani 1 1 d . . .
H91A H 0.3243 0.1339 0.4211 0.081 Uiso 1 1 calc R . .
H91B H 0.3875 0.0347 0.4152 0.081 Uiso 1 1 calc R . .
H91C H 0.3884 0.0813 0.5242 0.081 Uiso 1 1 calc R . .
C92 C 0.29462(15) -0.09808(14) 0.50860(15) 0.0568(5) Uani 1 1 d . . .
H92A H 0.3408 -0.0854 0.5761 0.085 Uiso 1 1 calc R . .
H92B H 0.3285 -0.1362 0.4663 0.085 Uiso 1 1 calc R . .
H92C H 0.2379 -0.1371 0.5168 0.085 Uiso 1 1 calc R . .

loop_
_atom_site_aniso_label
_atom_site_aniso_U_11
_atom_site_aniso_U_22
_atom_site_aniso_U_33
_atom_site_aniso_U_23
_atom_site_aniso_U_13
_atom_site_aniso_U_12
O1 0.0422(7) 0.0378(7) 0.0903(10) 0.0051(6) 0.0259(7) 0.0133(6)
O2 0.0476(7) 0.0341(7) 0.0536(7) 0.0017(5) 0.0116(6) 0.0115(5)
N1 0.0306(7) 0.0326(7) 0.0483(8) -0.0005(6) 0.0131(6) 0.0047(6)
N2 0.0332(7) 0.0316(7) 0.0350(7) -0.0015(6) 0.0079(6) 0.0045(6)
N3 0.0489(9) 0.0616(10) 0.0639(10) 0.0095(8) 0.0259(8) 0.0024(8)
N4 0.0569(10) 0.0502(10) 0.0763(12) 0.0145(9) 0.0304(9) -0.0052(8)
C1 0.0303(8) 0.0309(8) 0.0349(9) -0.0014(7) 0.0079(7) 0.0021(7)
C2 0.0324(8) 0.0381(9) 0.0463(10) 0.0027(7) 0.0136(7) -0.0017(7)
C3 0.0320(8) 0.0413(9) 0.0427(10) -0.0016(7) 0.0146(7) -0.0002(7)
C4 0.0333(8) 0.0373(9) 0.0381(9) 0.0010(7) 0.0101(7) -0.0002(7)
C5 0.0448(10) 0.0487(10) 0.0515(11) 0.0062(8) 0.0216(9) 0.0026(8)
C6 0.0477(10) 0.0437(11) 0.0703(13) 0.0056(9) 0.0284(9) -0.0005(8)
C21 0.0638(12) 0.0569(12) 0.0655(13) 0.0202(10) 0.0229(10) 0.0063(10)
C22 0.0466(10) 0.0431(10) 0.0669(12) -0.0090(9) 0.0156(9) -0.0060(8)
C31 0.0610(12) 0.0679(12) 0.0434(11) -0.0074(9) 0.0229(9) 0.0028(10)
C32 0.0339(9) 0.0602(12) 0.0835(15) -0.0065(10) 0.0182(10) 0.0037(8)
O3 0.0399(6) 0.0582(7) 0.0309(6) 0.0027(5) 0.0056(5) 0.0076(5)
O4 0.0664(8) 0.0821(9) 0.0307(7) -0.0029(6) 0.0012(6) 0.0223(7)
N5 0.0326(7) 0.0379(7) 0.0280(7) 0.0029(6) 0.0085(6) 0.0012(6)
N6 0.0441(8) 0.0461(8) 0.0278(8) 0.0002(6) 0.0074(6) 0.0061(7)
N7 0.0437(8) 0.0515(9) 0.0486(9) -0.0052(7) 0.0132(7) 0.0051(7)
N8 0.0450(8) 0.0449(9) 0.0437(9) -0.0086(7) 0.0181(7) -0.0025(7)
C7 0.0339(8) 0.0365(8) 0.0294(9) 0.0036(7) 0.0092(7) -0.0008(7)
C8 0.0370(8) 0.0361(9) 0.0365(9) -0.0003(7) 0.0136(7) 0.0021(7)
C9 0.0398(9) 0.0393(9) 0.0377(9) 0.0022(7) 0.0117(7) 0.0066(7)
C10 0.0347(8) 0.0363(8) 0.0325(9) -0.0001(7) 0.0124(7) -0.0027(7)
C11 0.0400(9) 0.0471(10) 0.0373(9) -0.0022(8) 0.0123(8) 0.0017(8)
C12 0.0377(9) 0.0436(10) 0.0384(10) -0.0018(8) 0.0121(7) -0.0020(8)
C81 0.0485(10) 0.0662(12) 0.0398(10) 0.0012(9) 0.0193(8) 0.0097(9)
C82 0.0558(11) 0.0407(10) 0.0629(12) -0.0069(9) 0.0109(9) -0.0038(9)
C91 0.0410(10) 0.0604(12) 0.0578(12) -0.0010(9) 0.0093(9) -0.0016(9)
C92 0.0648(12) 0.0500(11) 0.0544(12) 0.0095(9) 0.0143(10) 0.0160(9)

loop_
_atom_type_symbol
_atom_type_description
_atom_type_scat_dispersion_real
_atom_type_scat_dispersion_imag
_atom_type_scat_source
C C 0.0033 0.0016 'International Tables Vol C Tables 4.2.6.8 and 6.1.1.4'
H H 0.0000 0.0000 'International Tables Vol C Tables 4.2.6.8 and 6.1.1.4'
N N 0.0061 0.0033 'International Tables Vol C Tables 4.2.6.8 and 6.1.1.4'
O O 0.0106 0.0060 'International Tables Vol C Tables 4.2.6.8 and 6.1.1.4'

loop_
_geom_angle_atom_site_label_1
_geom_angle_atom_site_label_2
_geom_angle_atom_site_label_3
_geom_angle
_geom_angle_site_symmetry_1
_geom_angle_site_symmetry_3
_geom_angle_publ_flag
O1 N1 C1 124.49(12) . . ?
O1 N1 C2 122.16(12) . . ?
C1 N1 C2 113.03(12) . . ?
O2 N2 C1 125.08(13) . . ?
O2 N2 C3 122.07(12) . . ?
C1 N2 C3 112.31(12) . . ?
C5 N3 N4 103.98(14) . . ?
C6 N4 N3 112.99(15) . . ?
C6 N4 H4 124.7(13) . . ?
N3 N4 H4 122.3(13) . . ?
N1 C1 N2 108.10(13) . . ?
N1 C1 C4 125.73(13) . . ?
N2 C1 C4 126.18(13) . . ?
N1 C2 C21 110.18(13) . . ?
N1 C2 C22 106.18(13) . . ?
C21 C2 C22 110.66(15) . . ?
N1 C2 C3 99.90(12) . . ?
C21 C2 C3 115.04(14) . . ?
C22 C2 C3 113.95(13) . . ?
N2 C3 C32 110.01(14) . . ?
N2 C3 C31 105.51(13) . . ?
C32 C3 C31 110.73(14) . . ?
N2 C3 C2 100.66(11) . . ?
C32 C3 C2 114.97(14) . . ?
C31 C3 C2 114.01(14) . . ?
C6 C4 C5 103.81(14) . . ?
C6 C4 C1 127.34(14) . . ?
C5 C4 C1 128.83(14) . . ?
N3 C5 C4 112.30(15) . . ?
N3 C5 H5 123.9 . . ?
C4 C5 H5 123.9 . . ?
N4 C6 C4 106.93(15) . . ?
N4 C6 H6 126.5 . . ?
C4 C6 H6 126.5 . . ?
C2 C21 H21A 109.5 . . ?
C2 C21 H21B 109.5 . . ?
H21A C21 H21B 109.5 . . ?
C2 C21 H21C 109.5 . . ?
H21A C21 H21C 109.5 . . ?
H21B C21 H21C 109.5 . . ?
C2 C22 H22A 109.5 . . ?
C2 C22 H22B 109.5 . . ?
H22A C22 H22B 109.5 . . ?
C2 C22 H22C 109.5 . . ?
H22A C22 H22C 109.5 . . ?
H22B C22 H22C 109.5 . . ?
C3 C31 H31A 109.5 . . ?
C3 C31 H31B 109.5 . . ?
H31A C31 H31B 109.5 . . ?
C3 C31 H31C 109.5 . . ?
H31A C31 H31C 109.5 . . ?
H31B C31 H31C 109.5 . . ?
C3 C32 H32A 109.5 . . ?
C3 C32 H32B 109.5 . . ?
H32A C32 H32B 109.5 . . ?
C3 C32 H32C 109.5 . . ?
H32A C32 H32C 109.5 . . ?
H32B C32 H32C 109.5 . . ?
O3 N5 C7 124.47(12) . . ?
O3 N5 C8 122.18(12) . . ?
C7 N5 C8 112.86(12) . . ?
O4 N6 C7 124.67(13) . . ?
O4 N6 C9 121.85(12) . . ?
C7 N6 C9 112.94(12) . . ?
C11 N7 N8 103.90(13) . . ?
C12 N8 N7 113.20(14) . . ?
C12 N8 H8 126.5(12) . . ?
N7 N8 H8 120.3(12) . . ?
N5 C7 N6 108.17(13) . . ?
N5 C7 C10 126.67(13) . . ?
N6 C7 C10 125.14(13) . . ?
N5 C8 C81 109.04(12) . . ?
N5 C8 C82 106.45(12) . . ?
C81 C8 C82 110.29(14) . . ?
N5 C8 C9 101.22(11) . . ?
C81 C8 C9 115.11(13) . . ?
C82 C8 C9 113.89(13) . . ?
N6 C9 C92 109.52(13) . . ?
N6 C9 C91 106.31(13) . . ?
C92 C9 C91 109.59(14) . . ?
N6 C9 C8 100.46(11) . . ?
C92 C9 C8 115.65(14) . . ?
C91 C9 C8 114.44(13) . . ?
C12 C10 C11 103.99(14) . . ?
C12 C10 C7 126.17(14) . . ?
C11 C10 C7 129.70(14) . . ?
N7 C11 C10 112.01(14) . . ?
N7 C11 H11 124.0 . . ?
C10 C11 H11 124.0 . . ?
N8 C12 C10 106.89(14) . . ?
N8 C12 H12 126.6 . . ?
C10 C12 H12 126.6 . . ?
C8 C81 H81A 109.5 . . ?
C8 C81 H81B 109.5 . . ?
H81A C81 H81B 109.5 . . ?
C8 C81 H81C 109.5 . . ?
H81A C81 H81C 109.5 . . ?
H81B C81 H81C 109.5 . . ?
C8 C82 H82A 109.5 . . ?
C8 C82 H82B 109.5 . . ?
H82A C82 H82B 109.5 . . ?
C8 C82 H82C 109.5 . . ?
H82A C82 H82C 109.5 . . ?
H82B C82 H82C 109.5 . . ?
C9 C91 H91A 109.5 . . ?
C9 C91 H91B 109.5 . . ?
H91A C91 H91B 109.5 . . ?
C9 C91 H91C 109.5 . . ?
H91A C91 H91C 109.5 . . ?
H91B C91 H91C 109.5 . . ?
C9 C92 H92A 109.5 . . ?
C9 C92 H92B 109.5 . . ?
H92A C92 H92B 109.5 . . ?
C9 C92 H92C 109.5 . . ?
H92A C92 H92C 109.5 . . ?
H92B C92 H92C 109.5 . . ?

loop_
_geom_bond_atom_site_label_1
_geom_bond_atom_site_label_2
_geom_bond_distance
_geom_bond_site_symmetry_2
_geom_bond_publ_flag
O1 N1 1.2954(16) . ?
O2 N2 1.2832(16) . ?
N1 C1 1.3324(19) . ?
N1 C2 1.4968(19) . ?
N2 C1 1.3491(19) . ?
N2 C3 1.494(2) . ?
N3 C5 1.318(2) . ?
N3 N4 1.346(2) . ?
N4 C6 1.335(2) . ?
N4 H4 0.89(2) . ?
C1 C4 1.433(2) . ?
C2 C21 1.515(2) . ?
C2 C22 1.525(2) . ?
C2 C3 1.559(2) . ?
C3 C32 1.516(2) . ?
C3 C31 1.527(2) . ?
C4 C6 1.373(2) . ?
C4 C5 1.405(2) . ?
C5 H5 0.9400 . ?
C6 H6 0.9400 . ?
C21 H21A 0.9700 . ?
C21 H21B 0.9700 . ?
C21 H21C 0.9700 . ?
C22 H22A 0.9700 . ?
C22 H22B 0.9700 . ?
C22 H22C 0.9700 . ?
C31 H31A 0.9700 . ?
C31 H31B 0.9700 . ?
C31 H31C 0.9700 . ?
C32 H32A 0.9700 . ?
C32 H32B 0.9700 . ?
C32 H32C 0.9700 . ?
O3 N5 1.2914(16) . ?
O4 N6 1.2807(17) . ?
N5 C7 1.3387(19) . ?
N5 C8 1.5019(19) . ?
N6 C7 1.3527(19) . ?
N6 C9 1.495(2) . ?
N7 C11 1.325(2) . ?
N7 N8 1.357(2) . ?
N8 C12 1.329(2) . ?
N8 H8 0.91(2) . ?
C7 C10 1.434(2) . ?
C8 C81 1.522(2) . ?
C8 C82 1.522(2) . ?
C8 C9 1.560(2) . ?
C9 C92 1.518(2) . ?
C9 C91 1.526(2) . ?
C10 C12 1.383(2) . ?
C10 C11 1.408(2) . ?
C11 H11 0.9400 . ?
C12 H12 0.9400 . ?
C81 H81A 0.9700 . ?
C81 H81B 0.9700 . ?
C81 H81C 0.9700 . ?
C82 H82A 0.9700 . ?
C82 H82B 0.9700 . ?
C82 H82C 0.9700 . ?
C91 H91A 0.9700 . ?
C91 H91B 0.9700 . ?
C91 H91C 0.9700 . ?
C92 H92A 0.9700 . ?
C92 H92B 0.9700 . ?
C92 H92C 0.9700 . ?

loop_
_geom_hbond_atom_site_label_D
_geom_hbond_atom_site_label_H
_geom_hbond_atom_site_label_A
_geom_hbond_distance_DH
_geom_hbond_distance_HA
_geom_hbond_distance_DA
_geom_hbond_angle_DHA
_geom_hbond_site_symmetry_A
N4 H4 O1 0.89(2) 1.83(2) 2.704(2) 164.6(19) 2_656
N8 H8 O3 0.91(2) 1.92(2) 2.8119(18) 163.5(17) 4_566

loop_
_geom_torsion_atom_site_label_1
_geom_torsion_atom_site_label_2
_geom_torsion_atom_site_label_3
_geom_torsion_atom_site_label_4
_geom_torsion
_geom_torsion_site_symmetry_1
_geom_torsion_site_symmetry_2
_geom_torsion_site_symmetry_3
_geom_torsion_site_symmetry_4
_geom_torsion_publ_flag
N1 C1 C4 C5 10.2(3) . . . . ?
N5 C7 C10 C11 7.2(3) . . . . ?
